data_7704064
loop_
_publ_author_name
'Lippi, Martina'
'Caputo, Josefina'
'Famulari, Antonino'
'Sacchetti, Alessandro'
'Castellano, Carlo'
'Meneghetti, Fiorella'
'Mart\'i-Rujas, Javier'
'Cametti, Massimo'

_publ_section_title
;
 Combined structural and theoretical investigation on differently
 substituted bispidine ligands: predicting the properties of their
 corresponding coordination polymers.
;
_journal_issue 18
_journal_name_full 'Dalton transactions (Cambridge, England : 2003)'
_journal_page_first 5965
_journal_page_last 5973
_journal_paper_doi 10.1039/d0dt00799d
_journal_volume 49
_journal_year 2020
_chemical_formula_sum 'C28 H34 N4 O5'
_chemical_formula_weight 506.59
_space_group_crystal_system monoclinic
_space_group_IT_number 4
_space_group_name_Hall 'P 2yb'
_space_group_name_H-M_alt 'P 1 21 1'
_atom_sites_solution_hydrogens mixed
_audit_creation_method SHELXL-2018/3
_audit_update_record
;
2019-06-07 deposited with the CCDC.	2020-04-13 downloaded from the CCDC.
;
_cell_angle_alpha 90
_cell_angle_beta 114.86(3)
_cell_angle_gamma 90
_cell_formula_units_Z 2
_cell_length_a 9.2923(19)
_cell_length_b 16.814(3)
_cell_length_c 9.4272(19)
_cell_measurement_reflns_used 9975
_cell_measurement_temperature 294(2)
_cell_measurement_theta_max 31.675
_cell_measurement_theta_min 2.381
_cell_volume 1336.4(6)
_computing_data_reduction SAINT
_computing_structure_refinement 'SHELXL-2018/3 (Sheldrick, 2018)'
_computing_structure_solution SIR-97
_diffrn_ambient_temperature 294(2)
_diffrn_measured_fraction_theta_full 1.000
_diffrn_measured_fraction_theta_max 0.926
_diffrn_measurement_device_type 'Bruker APEX II CCD diffractometer'
_diffrn_measurement_method 'omega scan'
_diffrn_radiation_type MoK\a
_diffrn_radiation_wavelength 0.71073
_diffrn_reflns_av_R_equivalents 0.0215
_diffrn_reflns_av_unetI/netI 0.0235
_diffrn_reflns_Laue_measured_fraction_full 1.000
_diffrn_reflns_Laue_measured_fraction_max 0.926
_diffrn_reflns_limit_h_max 13
_diffrn_reflns_limit_h_min -13
_diffrn_reflns_limit_k_max 24
_diffrn_reflns_limit_k_min -24
_diffrn_reflns_limit_l_max 13
_diffrn_reflns_limit_l_min -13
_diffrn_reflns_number 14015
_diffrn_reflns_point_group_measured_fraction_full 0.994
_diffrn_reflns_point_group_measured_fraction_max 0.884
_diffrn_reflns_theta_full 25.242
_diffrn_reflns_theta_max 31.674
_diffrn_reflns_theta_min 2.381
_exptl_absorpt_coefficient_mu 0.087
_exptl_absorpt_correction_T_max 1.000
_exptl_absorpt_correction_T_min 0.681
_exptl_absorpt_correction_type empirical
_exptl_absorpt_process_details SADABS
_exptl_crystal_colour blu
_exptl_crystal_density_diffrn 1.259
_exptl_crystal_description prism
_exptl_crystal_F_000 540
_exptl_crystal_size_max 0.06
_exptl_crystal_size_mid 0.05
_exptl_crystal_size_min 0.03
_refine_diff_density_max 0.269
_refine_diff_density_min -0.244
_refine_diff_density_rms 0.044
_refine_ls_abs_structure_details
;
 Flack x determined using 3009 quotients [(I+)-(I-)]/[(I+)+(I-)]
 (Parsons, Flack and Wagner, Acta Cryst. B69 (2013) 249-259).
;
_refine_ls_abs_structure_Flack -0.7(5)
_refine_ls_extinction_method none
_refine_ls_goodness_of_fit_ref 1.051
_refine_ls_hydrogen_treatment riding
_refine_ls_matrix_type full
_refine_ls_number_parameters 394
_refine_ls_number_reflns 7970
_refine_ls_number_restraints 1
_refine_ls_restrained_S_all 1.051
_refine_ls_R_factor_all 0.0559
_refine_ls_R_factor_gt 0.0485
_refine_ls_shift/su_max 0.000
_refine_ls_shift/su_mean 0.000
_refine_ls_structure_factor_coef Fsqd
_refine_ls_weighting_details 'w=1/[\s^2^(Fo^2^)+(0.0553P)^2^+0.3617P] where P=(Fo^2^+2Fc^2^)/3'
_refine_ls_weighting_scheme calc
_refine_ls_wR_factor_gt 0.1192
_refine_ls_wR_factor_ref 0.1274
_reflns_Friedel_coverage 0.853
_reflns_Friedel_fraction_full 0.988
_reflns_Friedel_fraction_max 0.839
_reflns_number_gt 7235
_reflns_number_total 7970
_reflns_threshold_expression 'I > 2\s(I)'
_cod_data_source_file d0dt00799d2.cif
_cod_data_source_block JC1_L3
_cod_depositor_comments 'Adding full bibliography for 7704064--7704069.cif.'
_cod_original_sg_symbol_H-M 'P 21'
_cod_database_code 7704064
_shelx_shelxl_version_number 2018/3
_shelx_space_group_comment
;
The symmetry employed for this shelxl refinement is uniquely defined
by the following loop, which should always be used as a source of
symmetry information in preference to the above space-group names.
They are only intended as comments.
;

loop_
_space_group_symop_operation_xyz
'x, y, z'
'-x, y+1/2, -z'

loop_
_atom_site_label
_atom_site_type_symbol
_atom_site_fract_x
_atom_site_fract_y
_atom_site_fract_z
_atom_site_U_iso_or_equiv
_atom_site_adp_type
_atom_site_occupancy
_atom_site_site_symmetry_order
_atom_site_calc_flag
_atom_site_refinement_flags_posn
_atom_site_refinement_flags_adp
_atom_site_refinement_flags_occupancy
_atom_site_disorder_assembly
_atom_site_disorder_group
N2 N -0.1424(2) 0.78777(12) 0.1356(2) 0.0324(4) Uani 1 1 d . . . . .
O3 O -0.2972(3) 0.83661(13) -0.3361(2) 0.0548(5) Uani 1 1 d . . . . .
N1 N 0.0411(2) 0.93329(11) 0.1786(2) 0.0309(4) Uani 1 1 d . . . . .
O4 O 0.3875(2) 0.77667(13) 0.1740(3) 0.0521(5) Uani 1 1 d . . . . .
C2 C -0.1305(2) 0.87590(13) -0.0786(2) 0.0293(4) Uani 1 1 d . . . . .
O1 O 0.0494(2) 0.81944(15) -0.1744(2) 0.0500(5) Uani 1 1 d . . . . .
C4 C 0.1701(2) 0.87921(13) 0.1950(3) 0.0308(4) Uani 1 1 d . . . . .
H8A H 0.228748 0.865697 0.304510 0.037 Uiso 1 1 calc R U . . .
H8B H 0.242265 0.905992 0.160591 0.037 Uiso 1 1 calc R U . . .
C1 C 0.0119(3) 0.82773(13) -0.0682(3) 0.0309(4) Uani 1 1 d . . . . .
C5 C 0.1094(2) 0.80168(12) 0.0990(2) 0.0270(4) Uani 1 1 d . . . . .
C19 C -0.3651(3) 0.87574(15) -0.0109(3) 0.0349(4) Uani 1 1 d . . . . .
C12 C 0.0956(3) 1.00717(14) 0.2730(3) 0.0369(5) Uani 1 1 d . . . . .
C6 C 0.0029(2) 0.74702(12) 0.1498(3) 0.0287(4) Uani 1 1 d . . . . .
H13 H -0.028189 0.700659 0.080396 0.034 Uiso 1 1 calc R U . . .
C24 C 0.0951(3) 0.71760(13) 0.3156(3) 0.0326(4) Uani 1 1 d . . . . .
C7 C -0.2332(2) 0.82467(13) -0.0175(3) 0.0307(4) Uani 1 1 d . . . . .
H015 H -0.282508 0.781960 -0.093235 0.037 Uiso 1 1 calc R U . . .
N3 N -0.6089(3) 0.97345(19) -0.0084(4) 0.0629(8) Uani 1 1 d . . . . .
C28 C 0.1047(3) 0.76031(16) 0.4453(3) 0.0423(5) Uani 1 1 d . . . . .
O2 O -0.2510(4) 0.96565(16) -0.2947(3) 0.0811(9) Uani 1 1 d . . . . .
C25 C 0.1736(4) 0.64525(18) 0.3438(3) 0.0483(6) Uani 1 1 d . . . . .
H019 H 0.168804 0.613571 0.261054 0.058 Uiso 1 1 calc R U . . .
C3 C -0.0560(3) 0.95213(13) 0.0165(3) 0.0334(4) Uani 1 1 d . . . . .
H3A H 0.008502 0.978363 -0.028032 0.040 Uiso 1 1 calc R U . . .
H3B H -0.139581 0.988488 0.009912 0.040 Uiso 1 1 calc R U . . .
C17 C 0.1444(5) 0.99100(18) 0.4453(4) 0.0521(7) Uani 1 1 d . . . . .
C27 C 0.1907(4) 0.7300(2) 0.5929(3) 0.0553(7) Uani 1 1 d . . . . .
H022 H 0.194309 0.759222 0.678097 0.066 Uiso 1 1 calc R U . . .
N4 N 0.2693(4) 0.6609(2) 0.6208(3) 0.0668(8) Uani 1 1 d . . . . .
C9 C -0.2314(3) 0.89955(16) -0.2480(3) 0.0415(5) Uani 1 1 d . . . . .
C23 C -0.5143(3) 0.8757(2) -0.1341(3) 0.0482(6) Uani 1 1 d . . . . .
H025 H -0.536257 0.843273 -0.220718 0.058 Uiso 1 1 calc R U . . .
C20 C -0.3414(3) 0.92468(17) 0.1151(4) 0.0434(5) Uani 1 1 d . . . . .
C10 C 0.3379(4) 0.64007(19) 0.0196(4) 0.0534(7) Uani 1 1 d . . . . .
H02A H 0.393063 0.670709 -0.027904 0.064 Uiso 1 1 calc R U . . .
H02B H 0.294786 0.593058 -0.041297 0.064 Uiso 1 1 calc R U . . .
H02C H 0.410389 0.625191 0.123576 0.064 Uiso 1 1 calc R U . . .
C18 C -0.2463(3) 0.72925(18) 0.1626(4) 0.0499(7) Uani 1 1 d . . . . .
H02D H -0.274245 0.688252 0.084714 0.060 Uiso 1 1 calc R U . . .
H02E H -0.340840 0.755262 0.156219 0.060 Uiso 1 1 calc R U . . .
H02F H -0.191607 0.706107 0.264487 0.060 Uiso 1 1 calc R U . . .
C22 C -0.6307(4) 0.9251(2) -0.1260(5) 0.0605(9) Uani 1 1 d . . . . .
C14 C 0.2649(6) 1.1312(2) 0.3439(5) 0.0714(11) Uani 1 1 d . . . . .
C16 C 0.1851(5) 1.0689(2) 0.5396(5) 0.0631(9) Uani 1 1 d . . . . .
C21 C -0.4651(4) 0.9727(2) 0.1101(4) 0.0548(7) Uani 1 1 d . . . . .
C26 C 0.2591(5) 0.6207(2) 0.4965(4) 0.0661(10) Uani 1 1 d . . . . .
H034 H 0.313163 0.572644 0.512836 0.079 Uiso 1 1 calc R U . . .
C15 C 0.3121(6) 1.1146(3) 0.5157(5) 0.0747(11) Uani 1 1 d . . . . .
C13 C 0.2243(5) 1.05383(19) 0.2487(4) 0.0544(8) Uani 1 1 d . . . . .
C11 C -0.3910(6) 0.8505(3) -0.4999(4) 0.0914(15) Uani 1 1 d . . . . .
H03A H -0.469616 0.890304 -0.512661 0.110 Uiso 1 1 calc R U . . .
H03B H -0.442373 0.802029 -0.549028 0.110 Uiso 1 1 calc R U . . .
H03C H -0.323579 0.868582 -0.547503 0.110 Uiso 1 1 calc R U . . .
O5 O 0.2107(2) 0.68714(11) 0.0263(2) 0.0431(4) Uani 1 1 d . . . . .
C8 C 0.2536(2) 0.75476(13) 0.1065(3) 0.0319(4) Uani 1 1 d . . . . .
H1 H 0.051(4) 0.809(2) 0.429(3) 0.038(7) Uiso 1 1 d . . . . .
H10 H -0.242(4) 0.9259(19) 0.203(4) 0.042(8) Uiso 1 1 d . . . . .
H11 H -0.450(4) 1.008(2) 0.202(4) 0.056(10) Uiso 1 1 d . . . . .
H12 H -0.736(5) 0.924(2) -0.217(5) 0.068(11) Uiso 1 1 d . . . . .
H12A H 0.001(4) 1.042(2) 0.242(4) 0.045(8) Uiso 1 1 d . . . . .
H17A H 0.247(5) 0.957(3) 0.490(5) 0.069(11) Uiso 1 1 d . . . . .
H16A H 0.099(4) 1.102(2) 0.497(4) 0.050(9) Uiso 1 1 d . . . . .
H17B H 0.050(5) 0.963(3) 0.458(5) 0.069(11) Uiso 1 1 d . . . . .
H13B H 0.188(5) 1.063(3) 0.134(6) 0.081(13) Uiso 1 1 d . . . . .
H14B H 0.343(6) 1.162(3) 0.318(5) 0.079(13) Uiso 1 1 d . . . . .
H13A H 0.322(6) 1.019(3) 0.289(6) 0.095(16) Uiso 1 1 d . . . . .
H14A H 0.157(5) 1.163(3) 0.309(5) 0.074(13) Uiso 1 1 d . . . . .
H16B H 0.218(6) 1.057(3) 0.654(6) 0.083(14) Uiso 1 1 d . . . . .
H15A H 0.419(6) 1.080(3) 0.554(6) 0.085(14) Uiso 1 1 d . . . . .
H15B H 0.335(6) 1.165(3) 0.579(6) 0.094(15) Uiso 1 1 d . . . . .

loop_
_atom_site_aniso_label
_atom_site_aniso_U_11
_atom_site_aniso_U_22
_atom_site_aniso_U_33
_atom_site_aniso_U_23
_atom_site_aniso_U_13
_atom_site_aniso_U_12
N2 0.0237(7) 0.0367(9) 0.0392(10) 0.0071(7) 0.0155(7) 0.0009(6)
O3 0.0585(12) 0.0554(12) 0.0328(9) -0.0050(8) 0.0019(8) 0.0036(10)
N1 0.0315(8) 0.0295(8) 0.0336(9) -0.0067(7) 0.0154(7) -0.0017(7)
O4 0.0263(8) 0.0588(12) 0.0654(13) -0.0235(10) 0.0136(8) -0.0007(8)
C2 0.0291(9) 0.0303(9) 0.0290(9) 0.0003(8) 0.0127(7) -0.0022(7)
O1 0.0485(10) 0.0709(13) 0.0372(9) -0.0029(9) 0.0245(8) 0.0071(9)
C4 0.0263(9) 0.0317(9) 0.0343(10) -0.0080(8) 0.0126(8) -0.0039(7)
C1 0.0303(9) 0.0319(9) 0.0319(10) -0.0055(8) 0.0144(8) -0.0051(7)
C5 0.0237(8) 0.0283(9) 0.0304(10) -0.0051(7) 0.0128(7) -0.0018(7)
C19 0.0280(9) 0.0382(10) 0.0400(11) 0.0078(9) 0.0157(9) 0.0010(8)
C12 0.0413(12) 0.0325(10) 0.0392(12) -0.0091(9) 0.0192(10) -0.0021(9)
C6 0.0256(9) 0.0290(9) 0.0319(10) -0.0013(7) 0.0126(7) -0.0003(7)
C24 0.0318(10) 0.0345(10) 0.0332(10) -0.0002(8) 0.0153(8) 0.0020(8)
C7 0.0248(9) 0.0323(9) 0.0341(10) -0.0001(8) 0.0113(8) -0.0028(7)
N3 0.0518(15) 0.0698(17) 0.081(2) 0.0219(16) 0.0421(15) 0.0229(13)
C28 0.0474(13) 0.0440(13) 0.0392(13) -0.0044(10) 0.0218(11) 0.0052(11)
O2 0.111(2) 0.0520(13) 0.0494(13) 0.0188(11) 0.0032(14) -0.0086(14)
C25 0.0607(17) 0.0468(13) 0.0369(13) 0.0027(10) 0.0201(12) 0.0197(12)
C3 0.0367(11) 0.0289(9) 0.0356(11) -0.0030(8) 0.0164(9) -0.0033(8)
C17 0.073(2) 0.0442(14) 0.0421(14) -0.0116(11) 0.0265(14) -0.0044(13)
C27 0.0600(17) 0.0712(19) 0.0362(13) -0.0080(13) 0.0218(12) 0.0050(15)
N4 0.0705(18) 0.086(2) 0.0373(12) 0.0071(13) 0.0163(12) 0.0260(16)
C9 0.0426(13) 0.0454(13) 0.0329(12) 0.0047(10) 0.0125(10) 0.0007(10)
C23 0.0309(11) 0.0627(16) 0.0475(14) 0.0066(13) 0.0130(10) 0.0035(11)
C20 0.0381(12) 0.0495(14) 0.0484(14) 0.0016(11) 0.0241(11) 0.0014(10)
C10 0.0432(14) 0.0481(14) 0.074(2) -0.0172(14) 0.0294(14) 0.0057(11)
C18 0.0339(12) 0.0520(14) 0.0679(18) 0.0209(13) 0.0252(12) 0.0002(10)
C22 0.0336(13) 0.081(2) 0.065(2) 0.0254(18) 0.0199(13) 0.0168(14)
C14 0.094(3) 0.0497(17) 0.082(3) -0.0279(17) 0.048(2) -0.0317(19)
C16 0.091(3) 0.0527(17) 0.0496(18) -0.0208(14) 0.0330(18) -0.0029(17)
C21 0.0586(18) 0.0540(16) 0.070(2) 0.0025(15) 0.0441(17) 0.0069(13)
C26 0.081(2) 0.068(2) 0.0448(16) 0.0140(14) 0.0217(16) 0.0400(18)
C15 0.084(3) 0.064(2) 0.073(2) -0.0398(19) 0.030(2) -0.021(2)
C13 0.071(2) 0.0448(15) 0.0578(18) -0.0191(13) 0.0367(16) -0.0224(14)
C11 0.103(3) 0.097(3) 0.0356(16) -0.0069(18) -0.0083(18) 0.012(3)
O5 0.0320(8) 0.0410(9) 0.0574(11) -0.0164(8) 0.0198(8) -0.0012(7)
C8 0.0265(9) 0.0370(10) 0.0334(10) -0.0054(8) 0.0137(8) 0.0009(8)

loop_
_atom_type_symbol
_atom_type_description
_atom_type_scat_dispersion_real
_atom_type_scat_dispersion_imag
_atom_type_scat_source
C C 0.0033 0.0016 'International Tables Vol C Tables 4.2.6.8 and 6.1.1.4'
H H 0.0000 0.0000 'International Tables Vol C Tables 4.2.6.8 and 6.1.1.4'
N N 0.0061 0.0033 'International Tables Vol C Tables 4.2.6.8 and 6.1.1.4'
O O 0.0106 0.0060 'International Tables Vol C Tables 4.2.6.8 and 6.1.1.4'

loop_
_geom_angle_atom_site_label_1
_geom_angle_atom_site_label_2
_geom_angle_atom_site_label_3
_geom_angle
_geom_angle_site_symmetry_1
_geom_angle_site_symmetry_3
_geom_angle_publ_flag
C7 N2 C6 114.35(17) . . ?
C7 N2 C18 107.73(18) . . ?
C6 N2 C18 108.46(18) . . ?
C9 O3 C11 117.1(3) . . ?
C3 N1 C4 111.60(17) . . ?
C3 N1 C12 110.69(18) . . ?
C4 N1 C12 113.52(18) . . ?
C1 C2 C9 110.00(18) . . ?
C1 C2 C3 103.76(17) . . ?
C9 C2 C3 108.56(19) . . ?
C1 C2 C7 109.39(17) . . ?
C9 C2 C7 109.14(18) . . ?
C3 C2 C7 115.82(18) . . ?
N1 C4 C5 112.36(16) . . ?
N1 C4 H8A 109.1 . . ?
C5 C4 H8A 109.1 . . ?
N1 C4 H8B 109.1 . . ?
C5 C4 H8B 109.1 . . ?
H8A C4 H8B 107.9 . . ?
O1 C1 C5 125.3(2) . . ?
O1 C1 C2 124.0(2) . . ?
C5 C1 C2 110.20(17) . . ?
C1 C5 C8 109.02(17) . . ?
C1 C5 C4 106.00(17) . . ?
C8 C5 C4 108.03(16) . . ?
C1 C5 C6 108.02(16) . . ?
C8 C5 C6 109.70(17) . . ?
C4 C5 C6 115.86(16) . . ?
C20 C19 C23 117.5(2) . . ?
C20 C19 C7 122.1(2) . . ?
C23 C19 C7 120.4(2) . . ?
N1 C12 C17 111.4(2) . . ?
N1 C12 C13 115.5(2) . . ?
C17 C12 C13 110.6(3) . . ?
N1 C12 H12A 107(2) . . ?
C17 C12 H12A 104.5(19) . . ?
C13 C12 H12A 107.4(19) . . ?
N2 C6 C24 110.23(17) . . ?
N2 C6 C5 111.92(16) . . ?
C24 C6 C5 110.54(17) . . ?
N2 C6 H13 108.0 . . ?
C24 C6 H13 108.0 . . ?
C5 C6 H13 108.0 . . ?
C25 C24 C28 116.9(2) . . ?
C25 C24 C6 120.6(2) . . ?
C28 C24 C6 122.6(2) . . ?
N2 C7 C19 109.77(18) . . ?
N2 C7 C2 114.07(17) . . ?
C19 C7 C2 109.36(17) . . ?
N2 C7 H015 107.8 . . ?
C19 C7 H015 107.8 . . ?
C2 C7 H015 107.8 . . ?
C22 N3 C21 116.3(3) . . ?
C27 C28 C24 119.5(2) . . ?
C27 C28 H1 122.3(18) . . ?
C24 C28 H1 118.2(18) . . ?
C26 C25 C24 119.1(3) . . ?
C26 C25 H019 120.4 . . ?
C24 C25 H019 120.4 . . ?
N1 C3 C2 111.03(18) . . ?
N1 C3 H02A 109.4 . . ?
C2 C3 H02A 109.4 . . ?
N1 C3 H02B 109.4 . . ?
C2 C3 H02B 109.4 . . ?
H02A C3 H02B 108.0 . . ?
C12 C17 C16 110.9(3) . . ?
C12 C17 H17A 110(2) . . ?
C16 C17 H17A 106(2) . . ?
C12 C17 H17B 109(2) . . ?
C16 C17 H17B 109(2) . . ?
H17A C17 H17B 112(3) . . ?
N4 C27 C28 123.8(3) . . ?
N4 C27 H022 118.1 . . ?
C28 C27 H022 118.1 . . ?
C26 N4 C27 116.1(3) . . ?
O2 C9 O3 124.0(3) . . ?
O2 C9 C2 124.5(3) . . ?
O3 C9 C2 111.5(2) . . ?
C19 C23 C22 118.7(3) . . ?
C19 C23 H025 120.6 . . ?
C22 C23 H025 120.6 . . ?
C19 C20 C21 119.0(3) . . ?
C19 C20 H10 121(2) . . ?
C21 C20 H10 120(2) . . ?
O5 C10 H02A 109.5 . . ?
O5 C10 H02B 109.5 . . ?
H02A C10 H02B 109.5 . . ?
O5 C10 H02C 109.5 . . ?
H02A C10 H02C 109.5 . . ?
H02B C10 H02C 109.5 . . ?
N2 C18 H02D 109.5 . . ?
N2 C18 H02E 109.5 . . ?
H02D C18 H02E 109.5 . . ?
N2 C18 H02F 109.5 . . ?
H02D C18 H02F 109.5 . . ?
H02E C18 H02F 109.5 . . ?
N3 C22 C23 124.4(3) . . ?
N3 C22 H12 120(2) . . ?
C23 C22 H12 116(2) . . ?
C15 C14 C13 111.0(3) . . ?
C15 C14 H14B 116(3) . . ?
C13 C14 H14B 109(3) . . ?
C15 C14 H14A 103(2) . . ?
C13 C14 H14A 106(3) . . ?
H14B C14 H14A 111(4) . . ?
C15 C16 C17 111.5(3) . . ?
C15 C16 H16A 103(2) . . ?
C17 C16 H16A 108(2) . . ?
C15 C16 H16B 111(3) . . ?
C17 C16 H16B 110(3) . . ?
H16A C16 H16B 114(4) . . ?
N3 C21 C20 123.9(3) . . ?
N3 C21 H11 116(2) . . ?
C20 C21 H11 120(2) . . ?
N4 C26 C25 124.5(3) . . ?
N4 C26 H034 117.7 . . ?
C25 C26 H034 117.7 . . ?
C16 C15 C14 111.2(3) . . ?
C16 C15 H15A 110(3) . . ?
C14 C15 H15A 106(3) . . ?
C16 C15 H15B 109(3) . . ?
C14 C15 H15B 112(3) . . ?
H15A C15 H15B 109(4) . . ?
C12 C13 C14 111.3(3) . . ?
C12 C13 H13B 108(3) . . ?
C14 C13 H13B 113(3) . . ?
C12 C13 H13A 107(3) . . ?
C14 C13 H13A 108(3) . . ?
H13B C13 H13A 110(4) . . ?
O3 C11 H03A 109.5 . . ?
O3 C11 H03B 109.5 . . ?
H03A C11 H03B 109.5 . . ?
O3 C11 H03C 109.5 . . ?
H03A C11 H03C 109.5 . . ?
H03B C11 H03C 109.5 . . ?
C8 O5 C10 115.9(2) . . ?
O4 C8 O5 124.3(2) . . ?
O4 C8 C5 124.2(2) . . ?
O5 C8 C5 111.53(18) . . ?

loop_
_geom_bond_atom_site_label_1
_geom_bond_atom_site_label_2
_geom_bond_distance
_geom_bond_site_symmetry_2
_geom_bond_publ_flag
N2 C7 1.469(3) . ?
N2 C6 1.469(3) . ?
N2 C18 1.474(3) . ?
O3 C9 1.326(3) . ?
O3 C11 1.438(4) . ?
N1 C3 1.446(3) . ?
N1 C4 1.460(3) . ?
N1 C12 1.487(3) . ?
O4 C8 1.193(3) . ?
C2 C1 1.519(3) . ?
C2 C9 1.525(3) . ?
C2 C3 1.551(3) . ?
C2 C7 1.564(3) . ?
O1 C1 1.199(3) . ?
C4 C5 1.552(3) . ?
C4 H8A 0.9700 . ?
C4 H8B 0.9700 . ?
C1 C5 1.515(3) . ?
C5 C8 1.531(3) . ?
C5 C6 1.566(3) . ?
C19 C20 1.384(4) . ?
C19 C23 1.385(3) . ?
C19 C7 1.519(3) . ?
C12 C17 1.517(4) . ?
C12 C13 1.526(4) . ?
C12 H12A 0.99(3) . ?
C6 C24 1.515(3) . ?
C6 H13 0.9800 . ?
C24 C25 1.385(3) . ?
C24 C28 1.388(3) . ?
C7 H015 0.9800 . ?
N3 C22 1.319(5) . ?
N3 C21 1.333(5) . ?
C28 C27 1.378(4) . ?
C28 H1 0.94(3) . ?
O2 C9 1.181(4) . ?
C25 C26 1.383(4) . ?
C25 H019 0.9300 . ?
C3 H02A 0.9700 . ?
C3 H02B 0.9700 . ?
C17 C16 1.538(4) . ?
C17 H17A 1.04(4) . ?
C17 H17B 1.05(4) . ?
C27 N4 1.338(5) . ?
C27 H022 0.9300 . ?
N4 C26 1.321(5) . ?
C23 C22 1.392(4) . ?
C23 H025 0.9300 . ?
C20 C21 1.389(4) . ?
C20 H10 0.95(3) . ?
C10 O5 1.446(3) . ?
C10 H02A 0.9600 . ?
C10 H02B 0.9600 . ?
C10 H02C 0.9600 . ?
C18 H02D 0.9600 . ?
C18 H02E 0.9600 . ?
C18 H02F 0.9600 . ?
C22 H12 0.99(4) . ?
C14 C15 1.516(6) . ?
C14 C13 1.535(4) . ?
C14 H14B 1.00(5) . ?
C14 H14A 1.06(5) . ?
C16 C15 1.503(6) . ?
C16 H16A 0.91(4) . ?
C16 H16B 1.01(5) . ?
C21 H11 1.00(4) . ?
C26 H034 0.9300 . ?
C15 H15A 1.07(5) . ?
C15 H15B 1.00(5) . ?
C13 H13B 1.00(5) . ?
C13 H13A 1.01(6) . ?
C11 H03A 0.9600 . ?
C11 H03B 0.9600 . ?
C11 H03C 0.9600 . ?
O5 C8 1.330(3) . ?

loop_
_geom_torsion_atom_site_label_1
_geom_torsion_atom_site_label_2
_geom_torsion_atom_site_label_3
_geom_torsion_atom_site_label_4
_geom_torsion
_geom_torsion_site_symmetry_1
_geom_torsion_site_symmetry_2
_geom_torsion_site_symmetry_3
_geom_torsion_site_symmetry_4
_geom_torsion_publ_flag
C3 N1 C4 C5 -55.7(2) . . . . ?
C12 N1 C4 C5 178.40(18) . . . . ?
C9 C2 C1 O1 9.4(3) . . . . ?
C3 C2 C1 O1 -106.6(3) . . . . ?
C7 C2 C1 O1 129.3(2) . . . . ?
C9 C2 C1 C5 -178.06(18) . . . . ?
C3 C2 C1 C5 66.0(2) . . . . ?
C7 C2 C1 C5 -58.2(2) . . . . ?
O1 C1 C5 C8 -6.5(3) . . . . ?
C2 C1 C5 C8 -178.89(16) . . . . ?
O1 C1 C5 C4 109.6(3) . . . . ?
C2 C1 C5 C4 -62.8(2) . . . . ?
O1 C1 C5 C6 -125.6(2) . . . . ?
C2 C1 C5 C6 62.0(2) . . . . ?
N1 C4 C5 C1 55.7(2) . . . . ?
N1 C4 C5 C8 172.48(18) . . . . ?
N1 C4 C5 C6 -64.0(2) . . . . ?
C3 N1 C12 C17 159.4(2) . . . . ?
C4 N1 C12 C17 -74.2(3) . . . . ?
C3 N1 C12 C13 -73.3(3) . . . . ?
C4 N1 C12 C13 53.2(3) . . . . ?
C7 N2 C6 C24 174.89(18) . . . . ?
C18 N2 C6 C24 -64.9(2) . . . . ?
C7 N2 C6 C5 51.4(2) . . . . ?
C18 N2 C6 C5 171.7(2) . . . . ?
C1 C5 C6 N2 -57.8(2) . . . . ?
C8 C5 C6 N2 -176.55(17) . . . . ?
C4 C5 C6 N2 60.8(2) . . . . ?
C1 C5 C6 C24 178.88(17) . . . . ?
C8 C5 C6 C24 60.2(2) . . . . ?
C4 C5 C6 C24 -62.4(2) . . . . ?
N2 C6 C24 C25 142.5(2) . . . . ?
C5 C6 C24 C25 -93.3(3) . . . . ?
N2 C6 C24 C28 -37.0(3) . . . . ?
C5 C6 C24 C28 87.3(3) . . . . ?
C6 N2 C7 C19 -171.05(17) . . . . ?
C18 N2 C7 C19 68.3(2) . . . . ?
C6 N2 C7 C2 -47.9(2) . . . . ?
C18 N2 C7 C2 -168.6(2) . . . . ?
C20 C19 C7 N2 42.2(3) . . . . ?
C23 C19 C7 N2 -139.0(2) . . . . ?
C20 C19 C7 C2 -83.6(3) . . . . ?
C23 C19 C7 C2 95.2(3) . . . . ?
C1 C2 C7 N2 50.4(2) . . . . ?
C9 C2 C7 N2 170.78(19) . . . . ?
C3 C2 C7 N2 -66.4(2) . . . . ?
C1 C2 C7 C19 173.72(17) . . . . ?
C9 C2 C7 C19 -65.9(2) . . . . ?
C3 C2 C7 C19 57.0(2) . . . . ?
C25 C24 C28 C27 0.5(4) . . . . ?
C6 C24 C28 C27 180.0(3) . . . . ?
C28 C24 C25 C26 -1.7(5) . . . . ?
C6 C24 C25 C26 178.8(3) . . . . ?
C4 N1 C3 C2 59.7(2) . . . . ?
C12 N1 C3 C2 -172.85(18) . . . . ?
C1 C2 C3 N1 -63.1(2) . . . . ?
C9 C2 C3 N1 179.92(18) . . . . ?
C7 C2 C3 N1 56.8(2) . . . . ?
N1 C12 C17 C16 -174.5(3) . . . . ?
C13 C12 C17 C16 55.6(4) . . . . ?
C24 C28 C27 N4 0.8(5) . . . . ?
C28 C27 N4 C26 -0.9(6) . . . . ?
C11 O3 C9 O2 3.5(5) . . . . ?
C11 O3 C9 C2 -177.8(3) . . . . ?
C1 C2 C9 O2 -114.9(3) . . . . ?
C3 C2 C9 O2 -2.0(4) . . . . ?
C7 C2 C9 O2 125.1(3) . . . . ?
C1 C2 C9 O3 66.4(3) . . . . ?
C3 C2 C9 O3 179.3(2) . . . . ?
C7 C2 C9 O3 -53.6(3) . . . . ?
C20 C19 C23 C22 0.9(4) . . . . ?
C7 C19 C23 C22 -178.0(3) . . . . ?
C23 C19 C20 C21 -1.9(4) . . . . ?
C7 C19 C20 C21 176.9(2) . . . . ?
C21 N3 C22 C23 -1.1(5) . . . . ?
C19 C23 C22 N3 0.7(5) . . . . ?
C12 C17 C16 C15 -56.2(5) . . . . ?
C22 N3 C21 C20 -0.1(5) . . . . ?
C19 C20 C21 N3 1.7(5) . . . . ?
C27 N4 C26 C25 -0.3(7) . . . . ?
C24 C25 C26 N4 1.7(6) . . . . ?
C17 C16 C15 C14 56.1(5) . . . . ?
C13 C14 C15 C16 -55.7(5) . . . . ?
N1 C12 C13 C14 176.7(3) . . . . ?
C17 C12 C13 C14 -55.7(4) . . . . ?
C15 C14 C13 C12 55.6(5) . . . . ?
C10 O5 C8 O4 -2.0(4) . . . . ?
C10 O5 C8 C5 177.1(2) . . . . ?
C1 C5 C8 O4 113.9(3) . . . . ?
C4 C5 C8 O4 -0.9(3) . . . . ?
C6 C5 C8 O4 -128.0(3) . . . . ?
C1 C5 C8 O5 -65.2(2) . . . . ?
C4 C5 C8 O5 -179.98(19) . . . . ?
C6 C5 C8 O5 52.9(2) . . . . ?
